data_4326568
loop_
_publ_author_name
'Treffly B. Ditri'
'Curtis E. Moore'
'Arnold L. Rheingold'
'Joshua S. Figueroa'

_publ_section_title
;
 Oxidative Decarbonylation of m-Terphenyl Isocyanide Complexes of
 Molybdenum and Tungsten: Precursors to Low-Coordinate Isocyanide
 Complexes
;
_journal_name_full 'Inorganic Chemistry'
_journal_page_first 10448
_journal_page_last 10459
_journal_paper_doi 10.1021/ic2015868
_journal_volume 50
_journal_year 2011
_chemical_formula_sum 'C65 H74 I2 N2 O3 W'
_chemical_formula_weight 1368.91
_chemical_name_common WI2(CO)3(CNArDipp2)2
_chemical_name_systematic
; 
 ? 
;
_space_group_IT_number 14
_symmetry_cell_setting monoclinic
_symmetry_space_group_name_Hall '-P 2ybc'
_symmetry_space_group_name_H-M 'P 1 21/c 1'
_atom_sites_solution_hydrogens geom
_atom_sites_solution_primary direct
_atom_sites_solution_secondary difmap
_audit_creation_method SHELXL-97
_cell_angle_alpha 90.00
_cell_angle_beta 116.4150(10)
_cell_angle_gamma 90.00
_cell_formula_units_Z 4
_cell_length_a 19.3808(7)
_cell_length_b 17.0361(6)
_cell_length_c 20.8151(8)
_cell_measurement_reflns_used 9985
_cell_measurement_temperature 100(2)
_cell_measurement_theta_max 28.23
_cell_measurement_theta_min 2.42
_cell_volume 6155.1(4)
_computing_cell_refinement 'Bruker SAINT'
_computing_data_collection 'Bruker APEX2'
_computing_data_reduction 'Bruker SAINT'
_computing_molecular_graphics 'Bruker SHELXTL'
_computing_publication_material 'Bruker SHELXTL'
_computing_structure_refinement 'SHELXL-97 (Sheldrick, 2008)'
_computing_structure_solution 'SHELXS-97 (Sheldrick, 2008)'
_diffrn_ambient_temperature 100(2)
_diffrn_measured_fraction_theta_full 0.999
_diffrn_measured_fraction_theta_max 0.937
_diffrn_measurement_device_type 'Bruker APEX-II CCD'
_diffrn_measurement_method '\f and \w scans'
_diffrn_radiation_monochromator graphite
_diffrn_radiation_source 'fine-focus sealed tube'
_diffrn_radiation_type MoK\a
_diffrn_radiation_wavelength 0.71073
_diffrn_reflns_av_R_equivalents 0.0376
_diffrn_reflns_av_sigmaI/netI 0.0330
_diffrn_reflns_limit_h_max 25
_diffrn_reflns_limit_h_min -25
_diffrn_reflns_limit_k_max 22
_diffrn_reflns_limit_k_min -22
_diffrn_reflns_limit_l_max 27
_diffrn_reflns_limit_l_min -27
_diffrn_reflns_number 69974
_diffrn_reflns_theta_full 25.00
_diffrn_reflns_theta_max 28.27
_diffrn_reflns_theta_min 1.62
_exptl_absorpt_coefficient_mu 2.924
_exptl_absorpt_correction_T_max 0.7024
_exptl_absorpt_correction_T_min 0.5924
_exptl_absorpt_correction_type multi-scan
_exptl_absorpt_process_details SADABS
_exptl_crystal_colour orange
_exptl_crystal_density_diffrn 1.477
_exptl_crystal_description block
_exptl_crystal_F_000 2728
_exptl_crystal_size_max 0.20
_exptl_crystal_size_mid 0.16
_exptl_crystal_size_min 0.13
_refine_diff_density_max 8.151
_refine_diff_density_min -2.780
_refine_diff_density_rms 0.220
_refine_ls_extinction_method none
_refine_ls_goodness_of_fit_ref 1.058
_refine_ls_hydrogen_treatment constr
_refine_ls_matrix_type full
_refine_ls_number_parameters 674
_refine_ls_number_reflns 14311
_refine_ls_number_restraints 0
_refine_ls_restrained_S_all 1.058
_refine_ls_R_factor_all 0.0636
_refine_ls_R_factor_gt 0.0538
_refine_ls_shift/su_max 0.002
_refine_ls_shift/su_mean 0.000
_refine_ls_structure_factor_coef Fsqd
_refine_ls_weighting_details 'calc w=1/[\s^2^(Fo^2^)+(0.0871P)^2^+49.8170P] where P=(Fo^2^+2Fc^2^)/3'
_refine_ls_weighting_scheme calc
_refine_ls_wR_factor_gt 0.1547
_refine_ls_wR_factor_ref 0.1634
_reflns_number_gt 12241
_reflns_number_total 14311
_reflns_threshold_expression >2\s(I)
_cod_data_source_file ic2015868_si_001_03.cif
_cod_data_source_block jfig255
_cod_database_code 4326568

loop_
_symmetry_equiv_pos_as_xyz
'x, y, z'
'-x, y+1/2, -z+1/2'
'-x, -y, -z'
'x, -y-1/2, z-1/2'

loop_
_atom_site_label
_atom_site_type_symbol
_atom_site_fract_x
_atom_site_fract_y
_atom_site_fract_z
_atom_site_U_iso_or_equiv
_atom_site_adp_type
_atom_site_occupancy
_atom_site_symmetry_multiplicity
_atom_site_calc_flag
_atom_site_refinement_flags
W1 W 0.224233(13) 0.046767(14) 0.261051(12) 0.01949(8) Uani 1 1 d .
I1 I 0.37007(2) 0.12199(3) 0.32756(3) 0.03961(14) Uani 1 1 d .
I2 I 0.19290(3) 0.12727(3) 0.13277(2) 0.03492(12) Uani 1 1 d .
N1 N 0.3214(3) -0.0702(3) 0.2067(3) 0.0184(9) Uani 1 1 d .
N2 N 0.1448(3) 0.1859(3) 0.3147(2) 0.0168(9) Uani 1 1 d .
O1 O 0.2824(4) 0.0182(4) 0.4271(3) 0.0538(17) Uani 1 1 d .
O2 O 0.1814(4) -0.1230(3) 0.2865(4) 0.0571(17) Uani 1 1 d .
O3 O 0.0461(3) 0.0216(3) 0.1589(3) 0.0390(12) Uani 1 1 d .
C1 C 0.2876(3) -0.0264(3) 0.2247(3) 0.0180(11) Uani 1 1 d .
C2 C 0.1728(3) 0.1390(3) 0.2943(3) 0.0189(11) Uani 1 1 d .
C3 C 0.2621(4) 0.0275(5) 0.3678(4) 0.0378(17) Uani 1 1 d .
C4 C 0.1958(5) -0.0607(4) 0.2766(5) 0.0383(17) Uani 1 1 d .
C5 C 0.1104(4) 0.0298(4) 0.1940(4) 0.0311(14) Uani 1 1 d .
C6 C 0.3619(3) -0.1259(3) 0.1875(3) 0.0180(11) Uani 1 1 d .
C7 C 0.3216(3) -0.1670(3) 0.1232(3) 0.0190(11) Uani 1 1 d .
C8 C 0.3621(4) -0.2238(4) 0.1055(3) 0.0254(13) Uani 1 1 d .
H8 H 0.3366 -0.2531 0.0625 0.030 Uiso 1 1 calc R
C9 C 0.4389(4) -0.2377(4) 0.1501(4) 0.0320(15) Uani 1 1 d .
H9 H 0.4658 -0.2762 0.1371 0.038 Uiso 1 1 calc R
C10 C 0.4774(4) -0.1961(4) 0.2138(4) 0.0292(14) Uani 1 1 d .
H10 H 0.5302 -0.2070 0.2438 0.035 Uiso 1 1 calc R
C11 C 0.4399(3) -0.1389(4) 0.2340(3) 0.0225(12) Uani 1 1 d .
C12 C 0.2378(3) -0.1498(3) 0.0787(3) 0.0198(11) Uani 1 1 d .
C13 C 0.2167(4) -0.0903(4) 0.0266(3) 0.0265(13) Uani 1 1 d .
C14 C 0.1379(4) -0.0705(5) -0.0108(4) 0.0378(17) Uani 1 1 d .
H14 H 0.1221 -0.0298 -0.0457 0.045 Uiso 1 1 calc R
C15 C 0.0840(4) -0.1095(5) 0.0028(4) 0.043(2) Uani 1 1 d .
H15 H 0.0312 -0.0958 -0.0231 0.052 Uiso 1 1 calc R
C16 C 0.1050(4) -0.1676(5) 0.0529(4) 0.0378(18) Uani 1 1 d .
H16 H 0.0665 -0.1938 0.0613 0.045 Uiso 1 1 calc R
C17 C 0.1825(4) -0.1894(4) 0.0924(3) 0.0267(13) Uani 1 1 d .
C18 C 0.4797(3) -0.0927(4) 0.3023(3) 0.0262(13) Uani 1 1 d .
C19 C 0.4693(4) -0.1144(4) 0.3626(4) 0.0301(14) Uani 1 1 d .
C20 C 0.5095(4) -0.0726(5) 0.4261(4) 0.0369(16) Uani 1 1 d .
H20 H 0.5046 -0.0872 0.4679 0.044 Uiso 1 1 calc R
C21 C 0.5560(4) -0.0109(5) 0.4291(4) 0.0406(18) Uani 1 1 d .
H21 H 0.5833 0.0165 0.4730 0.049 Uiso 1 1 calc R
C22 C 0.5639(4) 0.0120(4) 0.3696(4) 0.0358(17) Uani 1 1 d .
H22 H 0.5953 0.0559 0.3725 0.043 Uiso 1 1 calc R
C23 C 0.5261(3) -0.0285(4) 0.3045(4) 0.0303(15) Uani 1 1 d .
C24 C 0.2121(5) -0.3330(4) 0.1124(5) 0.0412(17) Uani 1 1 d .
H24A H 0.1622 -0.3476 0.0733 0.062 Uiso 1 1 calc R
H24B H 0.2292 -0.3741 0.1493 0.062 Uiso 1 1 calc R
H24C H 0.2500 -0.3272 0.0936 0.062 Uiso 1 1 calc R
C25 C 0.2042(4) -0.2547(5) 0.1457(4) 0.0382(17) Uani 1 1 d .
H25 H 0.2557 -0.2418 0.1858 0.046 Uiso 1 1 calc R
C26 C 0.1481(7) -0.2675(6) 0.1784(6) 0.063(3) Uani 1 1 d .
H26A H 0.1343 -0.2167 0.1915 0.095 Uiso 1 1 calc R
H26B H 0.1726 -0.3004 0.2213 0.095 Uiso 1 1 calc R
H26C H 0.1015 -0.2935 0.1432 0.095 Uiso 1 1 calc R
C27 C 0.2838(5) -0.0965(5) -0.0516(4) 0.0409(17) Uani 1 1 d .
H27A H 0.2983 -0.1509 -0.0363 0.061 Uiso 1 1 calc R
H27B H 0.3237 -0.0721 -0.0619 0.061 Uiso 1 1 calc R
H27C H 0.2345 -0.0957 -0.0950 0.061 Uiso 1 1 calc R
C28 C 0.2759(4) -0.0507(4) 0.0082(4) 0.0321(15) Uani 1 1 d .
H28 H 0.3267 -0.0538 0.0518 0.038 Uiso 1 1 calc R
C29 C 0.2603(7) 0.0360(5) -0.0124(5) 0.054(2) Uani 1 1 d .
H29A H 0.2136 0.0407 -0.0579 0.082 Uiso 1 1 calc R
H29B H 0.3041 0.0584 -0.0176 0.082 Uiso 1 1 calc R
H29C H 0.2532 0.0643 0.0252 0.082 Uiso 1 1 calc R
C30 C 0.6115(4) 0.0352(6) 0.2544(5) 0.051(2) Uani 1 1 d .
H30A H 0.6172 0.0854 0.2793 0.077 Uiso 1 1 calc R
H30B H 0.6148 0.0440 0.2093 0.077 Uiso 1 1 calc R
H30C H 0.6526 -0.0006 0.2848 0.077 Uiso 1 1 calc R
C31 C 0.5330(4) -0.0009(4) 0.2383(4) 0.0336(15) Uani 1 1 d .
H31 H 0.5261 -0.0480 0.2072 0.040 Uiso 1 1 calc R
C32 C 0.4688(4) 0.0574(5) 0.1950(5) 0.0419(18) Uani 1 1 d .
H32A H 0.4186 0.0327 0.1814 0.063 Uiso 1 1 calc R
H32B H 0.4733 0.0728 0.1516 0.063 Uiso 1 1 calc R
H32C H 0.4736 0.1041 0.2242 0.063 Uiso 1 1 calc R
C33 C 0.4570(5) -0.2612(5) 0.3716(6) 0.057(2) Uani 1 1 d .
H33A H 0.4832 -0.2654 0.3409 0.085 Uiso 1 1 calc R
H33B H 0.4189 -0.3033 0.3598 0.085 Uiso 1 1 calc R
H33C H 0.4949 -0.2657 0.4220 0.085 Uiso 1 1 calc R
C34 C 0.4168(4) -0.1823(4) 0.3594(4) 0.0346(15) Uani 1 1 d .
H34 H 0.3741 -0.1832 0.3095 0.042 Uiso 1 1 calc R
C35 C 0.3789(6) -0.1719(6) 0.4097(5) 0.053(2) Uani 1 1 d .
H35A H 0.4176 -0.1796 0.4595 0.080 Uiso 1 1 calc R
H35B H 0.3376 -0.2107 0.3977 0.080 Uiso 1 1 calc R
H35C H 0.3574 -0.1189 0.4042 0.080 Uiso 1 1 calc R
C36 C 0.1125(3) 0.2424(3) 0.3419(3) 0.0144(10) Uani 1 1 d .
C37 C 0.1176(3) 0.2304(3) 0.4108(3) 0.0149(10) Uani 1 1 d .
C38 C 0.0871(3) 0.2894(3) 0.4371(3) 0.0159(10) Uani 1 1 d .
H38 H 0.0892 0.2838 0.4834 0.019 Uiso 1 1 calc R
C39 C 0.0537(3) 0.3558(3) 0.3971(3) 0.0174(10) Uani 1 1 d .
H39 H 0.0343 0.3955 0.4166 0.021 Uiso 1 1 calc R
C40 C 0.0484(3) 0.3650(3) 0.3290(3) 0.0179(11) Uani 1 1 d .
H40 H 0.0246 0.4106 0.3021 0.021 Uiso 1 1 calc R
C41 C 0.0775(3) 0.3081(3) 0.2993(3) 0.0166(10) Uani 1 1 d .
C42 C 0.1532(3) 0.1585(3) 0.4545(3) 0.0172(10) Uani 1 1 d .
C43 C 0.2283(3) 0.1635(3) 0.5124(3) 0.0193(11) Uani 1 1 d .
C44 C 0.2583(4) 0.0976(4) 0.5549(3) 0.0250(12) Uani 1 1 d .
H44 H 0.3084 0.1000 0.5940 0.030 Uiso 1 1 calc R
C45 C 0.2168(4) 0.0286(4) 0.5417(4) 0.0289(14) Uani 1 1 d .
H45 H 0.2386 -0.0158 0.5715 0.035 Uiso 1 1 calc R
C46 C 0.1440(4) 0.0237(3) 0.4855(3) 0.0233(12) Uani 1 1 d .
H46 H 0.1158 -0.0240 0.4772 0.028 Uiso 1 1 calc R
C47 C 0.1106(3) 0.0887(3) 0.4402(3) 0.0184(11) Uani 1 1 d .
C48 C 0.0721(3) 0.3164(3) 0.2254(3) 0.0182(11) Uani 1 1 d .
C49 C 0.0036(4) 0.2950(3) 0.1653(3) 0.0219(12) Uani 1 1 d .
C50 C 0.0014(4) 0.3026(4) 0.0975(3) 0.0291(14) Uani 1 1 d .
H50 H -0.0439 0.2875 0.0563 0.035 Uiso 1 1 calc R
C51 C 0.0626(5) 0.3310(4) 0.0888(4) 0.0338(16) Uani 1 1 d .
H51 H 0.0595 0.3356 0.0421 0.041 Uiso 1 1 calc R
C52 C 0.1300(4) 0.3534(4) 0.1488(4) 0.0326(15) Uani 1 1 d .
H52 H 0.1725 0.3732 0.1426 0.039 Uiso 1 1 calc R
C53 C 0.1353(4) 0.3469(4) 0.2174(3) 0.0236(12) Uani 1 1 d .
C54 C 0.3143(4) 0.2411(4) 0.4754(4) 0.0314(14) Uani 1 1 d .
H54A H 0.3484 0.1958 0.4843 0.047 Uiso 1 1 calc R
H54B H 0.3443 0.2896 0.4841 0.047 Uiso 1 1 calc R
H54C H 0.2745 0.2401 0.4255 0.047 Uiso 1 1 calc R
C55 C 0.2761(3) 0.2378(3) 0.5261(3) 0.0220(12) Uani 1 1 d .
H55 H 0.2405 0.2837 0.5151 0.026 Uiso 1 1 calc R
C56 C 0.3377(4) 0.2455(4) 0.6041(4) 0.0316(14) Uani 1 1 d .
H56A H 0.3135 0.2405 0.6364 0.047 Uiso 1 1 calc R
H56B H 0.3627 0.2970 0.6110 0.047 Uiso 1 1 calc R
H56C H 0.3763 0.2041 0.6147 0.047 Uiso 1 1 calc R
C57 C 0.0282(4) 0.0176(4) 0.3261(3) 0.0259(13) Uani 1 1 d .
H57A H 0.0666 0.0308 0.3091 0.039 Uiso 1 1 calc R
H57B H -0.0231 0.0161 0.2853 0.039 Uiso 1 1 calc R
H57C H 0.0403 -0.0339 0.3495 0.039 Uiso 1 1 calc R
C58 C 0.0298(3) 0.0798(3) 0.3799(3) 0.0198(11) Uani 1 1 d .
H58 H 0.0140 0.1311 0.3541 0.024 Uiso 1 1 calc R
C59 C -0.0294(4) 0.0577(4) 0.4070(4) 0.0286(13) Uani 1 1 d .
H59A H -0.0180 0.0050 0.4281 0.043 Uiso 1 1 calc R
H59B H -0.0812 0.0583 0.3668 0.043 Uiso 1 1 calc R
H59C H -0.0268 0.0957 0.4433 0.043 Uiso 1 1 calc R
C60 C -0.0568(4) 0.1747(4) 0.1886(3) 0.0296(14) Uani 1 1 d .
H60A H -0.0580 0.1467 0.1469 0.044 Uiso 1 1 calc R
H60B H -0.0993 0.1563 0.1981 0.044 Uiso 1 1 calc R
H60C H -0.0077 0.1644 0.2305 0.044 Uiso 1 1 calc R
C61 C -0.0654(4) 0.2628(4) 0.1731(3) 0.0262(13) Uani 1 1 d .
H61 H -0.0674 0.2895 0.2150 0.031 Uiso 1 1 calc R
C62 C -0.1420(4) 0.2785(5) 0.1069(4) 0.0371(16) Uani 1 1 d .
H62A H -0.1470 0.3348 0.0960 0.056 Uiso 1 1 calc R
H62B H -0.1848 0.2613 0.1164 0.056 Uiso 1 1 calc R
H62C H -0.1432 0.2493 0.0658 0.056 Uiso 1 1 calc R
C63 C 0.2805(5) 0.3400(5) 0.2802(6) 0.049(2) Uani 1 1 d .
H63A H 0.2753 0.2828 0.2752 0.074 Uiso 1 1 calc R
H63B H 0.3254 0.3531 0.3253 0.074 Uiso 1 1 calc R
H63C H 0.2872 0.3620 0.2399 0.074 Uiso 1 1 calc R
C64 C 0.2086(4) 0.3742(4) 0.2808(4) 0.0304(14) Uani 1 1 d .
H64 H 0.2066 0.3562 0.3256 0.036 Uiso 1 1 calc R
C65 C 0.2127(5) 0.4639(5) 0.2826(5) 0.0401(17) Uani 1 1 d .
H65A H 0.2159 0.4831 0.2396 0.060 Uiso 1 1 calc R
H65B H 0.2583 0.4809 0.3254 0.060 Uiso 1 1 calc R
H65C H 0.1663 0.4852 0.2839 0.060 Uiso 1 1 calc R

loop_
_atom_site_aniso_label
_atom_site_aniso_U_11
_atom_site_aniso_U_22
_atom_site_aniso_U_33
_atom_site_aniso_U_23
_atom_site_aniso_U_13
_atom_site_aniso_U_12
W1 0.02223(13) 0.02057(13) 0.01515(12) -0.00150(8) 0.00786(9) 0.00759(8)
I1 0.0215(2) 0.0393(3) 0.0539(3) -0.0211(2) 0.0131(2) -0.00221(17)
I2 0.0452(3) 0.0341(2) 0.0319(2) 0.00992(18) 0.0230(2) 0.00698(19)
N1 0.017(2) 0.019(2) 0.019(2) -0.0015(18) 0.0080(19) 0.0006(18)
N2 0.020(2) 0.015(2) 0.016(2) -0.0008(17) 0.0085(18) 0.0025(17)
O1 0.061(4) 0.075(4) 0.023(3) 0.010(3) 0.017(3) 0.037(3)
O2 0.088(5) 0.035(3) 0.069(4) 0.003(3) 0.054(4) -0.003(3)
O3 0.036(3) 0.039(3) 0.035(3) -0.007(2) 0.009(2) -0.004(2)
C1 0.018(2) 0.019(3) 0.015(2) -0.002(2) 0.005(2) 0.001(2)
C2 0.020(3) 0.020(3) 0.015(2) 0.003(2) 0.006(2) 0.003(2)
C3 0.038(4) 0.050(4) 0.022(3) -0.002(3) 0.010(3) 0.017(3)
C4 0.057(5) 0.019(3) 0.053(5) 0.004(3) 0.038(4) -0.003(3)
C5 0.022(3) 0.034(3) 0.036(4) 0.002(3) 0.012(3) -0.005(3)
C6 0.017(2) 0.019(3) 0.022(3) 0.001(2) 0.012(2) 0.003(2)
C7 0.017(2) 0.018(3) 0.022(3) -0.001(2) 0.009(2) 0.004(2)
C8 0.027(3) 0.024(3) 0.026(3) -0.009(2) 0.012(2) 0.003(2)
C9 0.030(3) 0.032(3) 0.036(4) -0.007(3) 0.015(3) 0.012(3)
C10 0.020(3) 0.032(3) 0.031(3) -0.003(3) 0.008(3) 0.012(2)
C11 0.020(3) 0.025(3) 0.020(3) -0.002(2) 0.007(2) 0.005(2)
C12 0.020(3) 0.021(3) 0.019(3) -0.009(2) 0.009(2) 0.001(2)
C13 0.024(3) 0.023(3) 0.025(3) -0.007(2) 0.005(2) 0.003(2)
C14 0.032(3) 0.038(4) 0.029(3) -0.009(3) 0.001(3) 0.015(3)
C15 0.022(3) 0.060(5) 0.039(4) -0.019(4) 0.007(3) 0.010(3)
C16 0.022(3) 0.051(4) 0.044(4) -0.029(4) 0.019(3) -0.012(3)
C17 0.026(3) 0.030(3) 0.027(3) -0.016(3) 0.015(3) -0.004(2)
C18 0.019(3) 0.031(3) 0.023(3) -0.005(2) 0.004(2) 0.010(2)
C19 0.026(3) 0.037(4) 0.024(3) -0.002(3) 0.008(3) 0.008(3)
C20 0.035(4) 0.047(4) 0.023(3) -0.005(3) 0.008(3) 0.012(3)
C21 0.027(3) 0.048(4) 0.036(4) -0.019(3) 0.004(3) 0.009(3)
C22 0.019(3) 0.033(4) 0.043(4) -0.011(3) 0.003(3) 0.005(3)
C23 0.017(3) 0.028(3) 0.037(4) -0.005(3) 0.004(3) 0.010(2)
C24 0.043(4) 0.032(4) 0.053(5) -0.003(3) 0.025(4) 0.001(3)
C25 0.041(4) 0.045(4) 0.034(4) -0.011(3) 0.021(3) -0.017(3)
C26 0.100(8) 0.048(5) 0.077(7) -0.021(5) 0.072(7) -0.030(5)
C27 0.048(4) 0.035(4) 0.046(4) -0.001(3) 0.027(4) 0.001(3)
C28 0.040(4) 0.027(3) 0.027(3) 0.002(3) 0.013(3) 0.000(3)
C29 0.094(7) 0.027(4) 0.055(5) 0.009(4) 0.045(5) 0.008(4)
C30 0.027(4) 0.066(6) 0.062(6) 0.006(4) 0.020(4) 0.003(4)
C31 0.024(3) 0.032(3) 0.044(4) -0.003(3) 0.015(3) 0.003(3)
C32 0.029(3) 0.045(4) 0.051(5) 0.011(4) 0.016(3) 0.003(3)
C33 0.048(5) 0.037(4) 0.088(7) 0.002(5) 0.033(5) 0.006(4)
C34 0.033(3) 0.039(4) 0.029(3) 0.001(3) 0.011(3) 0.008(3)
C35 0.062(5) 0.051(5) 0.060(6) 0.007(4) 0.039(5) 0.009(4)
C36 0.018(2) 0.013(2) 0.015(2) -0.0018(19) 0.010(2) 0.0000(19)
C37 0.017(2) 0.014(2) 0.013(2) -0.0008(19) 0.006(2) -0.0004(19)
C38 0.019(2) 0.016(2) 0.014(2) -0.001(2) 0.009(2) 0.0008(19)
C39 0.021(3) 0.015(2) 0.017(2) -0.002(2) 0.010(2) 0.002(2)
C40 0.022(3) 0.013(2) 0.020(3) 0.001(2) 0.011(2) 0.001(2)
C41 0.017(2) 0.020(3) 0.014(2) 0.000(2) 0.008(2) 0.000(2)
C42 0.022(3) 0.016(2) 0.015(2) 0.002(2) 0.010(2) 0.003(2)
C43 0.020(3) 0.021(3) 0.018(3) -0.001(2) 0.009(2) 0.003(2)
C44 0.027(3) 0.028(3) 0.020(3) 0.003(2) 0.010(2) 0.008(2)
C45 0.036(3) 0.023(3) 0.030(3) 0.014(3) 0.016(3) 0.011(3)
C46 0.030(3) 0.015(3) 0.030(3) 0.007(2) 0.018(3) 0.005(2)
C47 0.023(3) 0.016(3) 0.017(3) 0.000(2) 0.010(2) 0.002(2)
C48 0.027(3) 0.015(2) 0.017(3) 0.003(2) 0.013(2) 0.002(2)
C49 0.032(3) 0.016(3) 0.018(3) 0.000(2) 0.011(2) 0.006(2)
C50 0.047(4) 0.023(3) 0.016(3) 0.001(2) 0.013(3) 0.010(3)
C51 0.059(4) 0.028(3) 0.023(3) 0.010(3) 0.026(3) 0.015(3)
C52 0.050(4) 0.027(3) 0.035(4) 0.010(3) 0.031(3) 0.010(3)
C53 0.029(3) 0.022(3) 0.025(3) 0.005(2) 0.017(3) 0.003(2)
C54 0.027(3) 0.035(4) 0.029(3) 0.000(3) 0.010(3) -0.005(3)
C55 0.020(3) 0.020(3) 0.022(3) -0.001(2) 0.006(2) 0.003(2)
C56 0.022(3) 0.037(4) 0.026(3) -0.006(3) 0.002(3) -0.001(3)
C57 0.034(3) 0.022(3) 0.025(3) -0.007(2) 0.015(3) -0.004(2)
C58 0.026(3) 0.013(2) 0.020(3) 0.000(2) 0.009(2) -0.001(2)
C59 0.028(3) 0.033(3) 0.028(3) -0.005(3) 0.016(3) -0.002(3)
C60 0.033(3) 0.029(3) 0.024(3) 0.001(3) 0.010(3) -0.004(3)
C61 0.027(3) 0.028(3) 0.019(3) -0.004(2) 0.007(2) 0.000(2)
C62 0.029(3) 0.042(4) 0.028(3) -0.006(3) 0.003(3) 0.005(3)
C63 0.038(4) 0.043(4) 0.073(6) 0.006(4) 0.029(4) 0.003(3)
C64 0.027(3) 0.037(4) 0.030(3) 0.006(3) 0.015(3) -0.002(3)
C65 0.038(4) 0.037(4) 0.047(4) -0.010(3) 0.020(4) -0.005(3)

loop_
_atom_type_symbol
_atom_type_description
_atom_type_scat_dispersion_real
_atom_type_scat_dispersion_imag
_atom_type_scat_source
C C 0.0033 0.0016 'International Tables Vol C Tables 4.2.6.8 and 6.1.1.4'
H H 0.0000 0.0000 'International Tables Vol C Tables 4.2.6.8 and 6.1.1.4'
N N 0.0061 0.0033 'International Tables Vol C Tables 4.2.6.8 and 6.1.1.4'
O O 0.0106 0.0060 'International Tables Vol C Tables 4.2.6.8 and 6.1.1.4'
I I -0.4742 1.8119 'International Tables Vol C Tables 4.2.6.8 and 6.1.1.4'
W W -0.8490 6.8722 'International Tables Vol C Tables 4.2.6.8 and 6.1.1.4'

loop_
_geom_angle_atom_site_label_1
_geom_angle_atom_site_label_2
_geom_angle_atom_site_label_3
_geom_angle
C4 W1 C3 70.3(4)
C4 W1 C5 71.7(3)
C3 W1 C5 118.7(3)
C4 W1 C1 76.2(3)
C3 W1 C1 108.2(2)
C5 W1 C1 107.2(3)
C4 W1 C2 115.1(3)
C3 W1 C2 76.0(3)
C5 W1 C2 78.9(3)
C1 W1 C2 168.7(2)
C4 W1 I2 130.3(3)
C3 W1 I2 159.3(2)
C5 W1 I2 73.1(2)
C1 W1 I2 82.08(15)
C2 W1 I2 90.79(15)
C4 W1 I1 128.8(3)
C3 W1 I1 75.1(2)
C5 W1 I1 159.5(2)
C1 W1 I1 80.20(15)
C2 W1 I1 90.97(15)
I2 W1 I1 89.452(18)
C1 N1 C6 176.9(6)
C2 N2 C36 178.1(6)
N1 C1 W1 176.0(5)
N2 C2 W1 176.3(5)
O1 C3 W1 178.6(7)
O2 C4 W1 178.2(8)
O3 C5 W1 176.9(7)
N1 C6 C7 117.8(5)
N1 C6 C11 118.7(5)
C7 C6 C11 123.5(5)
C8 C7 C6 117.3(5)
C8 C7 C12 123.8(5)
C6 C7 C12 118.9(5)
C9 C8 C7 120.5(6)
C9 C8 H8 119.8
C7 C8 H8 119.8
C8 C9 C10 121.0(6)
C8 C9 H9 119.5
C10 C9 H9 119.5
C11 C10 C9 120.9(6)
C11 C10 H10 119.5
C9 C10 H10 119.5
C10 C11 C6 116.8(5)
C10 C11 C18 122.4(5)
C6 C11 C18 120.8(5)
C17 C12 C13 121.3(6)
C17 C12 C7 119.8(6)
C13 C12 C7 118.8(5)
C12 C13 C14 118.0(7)
C12 C13 C28 121.4(5)
C14 C13 C28 120.5(6)
C15 C14 C13 120.4(7)
C15 C14 H14 119.8
C13 C14 H14 119.8
C16 C15 C14 121.1(7)
C16 C15 H15 119.5
C14 C15 H15 119.5
C15 C16 C17 121.1(7)
C15 C16 H16 119.4
C17 C16 H16 119.4
C12 C17 C16 118.0(7)
C12 C17 C25 121.5(6)
C16 C17 C25 120.4(6)
C19 C18 C23 121.4(6)
C19 C18 C11 119.3(6)
C23 C18 C11 119.2(6)
C20 C19 C18 118.0(7)
C20 C19 C34 120.6(7)
C18 C19 C34 121.3(6)
C21 C20 C19 120.9(7)
C21 C20 H20 119.5
C19 C20 H20 119.5
C20 C21 C22 120.9(7)
C20 C21 H21 119.5
C22 C21 H21 119.5
C21 C22 C23 121.0(7)
C21 C22 H22 119.5
C23 C22 H22 119.5
C22 C23 C18 117.7(7)
C22 C23 C31 120.5(7)
C18 C23 C31 121.8(6)
C25 C24 H24A 109.5
C25 C24 H24B 109.5
H24A C24 H24B 109.5
C25 C24 H24C 109.5
H24A C24 H24C 109.5
H24B C24 H24C 109.5
C17 C25 C26 114.5(8)
C17 C25 C24 111.3(6)
C26 C25 C24 107.9(6)
C17 C25 H25 107.6
C26 C25 H25 107.6
C24 C25 H25 107.6
C25 C26 H26A 109.5
C25 C26 H26B 109.5
H26A C26 H26B 109.5
C25 C26 H26C 109.5
H26A C26 H26C 109.5
H26B C26 H26C 109.5
C28 C27 H27A 109.5
C28 C27 H27B 109.5
H27A C27 H27B 109.5
C28 C27 H27C 109.5
H27A C27 H27C 109.5
H27B C27 H27C 109.5
C13 C28 C29 114.9(7)
C13 C28 C27 109.8(6)
C29 C28 C27 110.0(6)
C13 C28 H28 107.3
C29 C28 H28 107.3
C27 C28 H28 107.3
C28 C29 H29A 109.5
C28 C29 H29B 109.5
H29A C29 H29B 109.5
C28 C29 H29C 109.5
H29A C29 H29C 109.5
H29B C29 H29C 109.5
C31 C30 H30A 109.5
C31 C30 H30B 109.5
H30A C30 H30B 109.5
C31 C30 H30C 109.5
H30A C30 H30C 109.5
H30B C30 H30C 109.5
C23 C31 C32 111.0(6)
C23 C31 C30 113.9(6)
C32 C31 C30 109.5(6)
C23 C31 H31 107.4
C32 C31 H31 107.4
C30 C31 H31 107.4
C31 C32 H32A 109.5
C31 C32 H32B 109.5
H32A C32 H32B 109.5
C31 C32 H32C 109.5
H32A C32 H32C 109.5
H32B C32 H32C 109.5
C34 C33 H33A 109.5
C34 C33 H33B 109.5
H33A C33 H33B 109.5
C34 C33 H33C 109.5
H33A C33 H33C 109.5
H33B C33 H33C 109.5
C33 C34 C19 112.4(6)
C33 C34 C35 110.7(7)
C19 C34 C35 113.4(7)
C33 C34 H34 106.6
C19 C34 H34 106.6
C35 C34 H34 106.6
C34 C35 H35A 109.5
C34 C35 H35B 109.5
H35A C35 H35B 109.5
C34 C35 H35C 109.5
H35A C35 H35C 109.5
H35B C35 H35C 109.5
N2 C36 C41 118.2(5)
N2 C36 C37 118.2(5)
C41 C36 C37 123.7(5)
C38 C37 C36 116.5(5)
C38 C37 C42 120.8(5)
C36 C37 C42 122.8(5)
C39 C38 C37 121.2(5)
C39 C38 H38 119.4
C37 C38 H38 119.4
C38 C39 C40 120.8(5)
C38 C39 H39 119.6
C40 C39 H39 119.6
C39 C40 C41 120.9(5)
C39 C40 H40 119.5
C41 C40 H40 119.5
C40 C41 C36 116.9(5)
C40 C41 C48 122.0(5)
C36 C41 C48 121.1(5)
C47 C42 C43 121.1(5)
C47 C42 C37 119.7(5)
C43 C42 C37 119.2(5)
C44 C43 C42 118.2(5)
C44 C43 C55 120.5(5)
C42 C43 C55 121.2(5)
C45 C44 C43 121.3(6)
C45 C44 H44 119.3
C43 C44 H44 119.3
C46 C45 C44 120.4(6)
C46 C45 H45 119.8
C44 C45 H45 119.8
C45 C46 C47 120.8(6)
C45 C46 H46 119.6
C47 C46 H46 119.6
C42 C47 C46 118.2(5)
C42 C47 C58 123.7(5)
C46 C47 C58 118.1(5)
C53 C48 C49 121.1(5)
C53 C48 C41 119.3(5)
C49 C48 C41 119.6(5)
C50 C49 C48 117.7(6)
C50 C49 C61 120.6(6)
C48 C49 C61 121.7(5)
C51 C50 C49 121.8(6)
C51 C50 H50 119.1
C49 C50 H50 119.1
C50 C51 C52 120.0(6)
C50 C51 H51 120.0
C52 C51 H51 120.0
C53 C52 C51 120.5(7)
C53 C52 H52 119.8
C51 C52 H52 119.8
C52 C53 C48 118.8(6)
C52 C53 C64 118.7(6)
C48 C53 C64 122.5(5)
C55 C54 H54A 109.5
C55 C54 H54B 109.5
H54A C54 H54B 109.5
C55 C54 H54C 109.5
H54A C54 H54C 109.5
H54B C54 H54C 109.5
C43 C55 C56 113.1(5)
C43 C55 C54 110.0(5)
C56 C55 C54 109.7(5)
C43 C55 H55 108.0
C56 C55 H55 108.0
C54 C55 H55 108.0
C55 C56 H56A 109.5
C55 C56 H56B 109.5
H56A C56 H56B 109.5
C55 C56 H56C 109.5
H56A C56 H56C 109.5
H56B C56 H56C 109.5
C58 C57 H57A 109.5
C58 C57 H57B 109.5
H57A C57 H57B 109.5
C58 C57 H57C 109.5
H57A C57 H57C 109.5
H57B C57 H57C 109.5
C47 C58 C57 110.6(5)
C47 C58 C59 112.7(5)
C57 C58 C59 109.0(5)
C47 C58 H58 108.2
C57 C58 H58 108.2
C59 C58 H58 108.2
C58 C59 H59A 109.5
C58 C59 H59B 109.5
H59A C59 H59B 109.5
C58 C59 H59C 109.5
H59A C59 H59C 109.5
H59B C59 H59C 109.5
C61 C60 H60A 109.5
C61 C60 H60B 109.5
H60A C60 H60B 109.5
C61 C60 H60C 109.5
H60A C60 H60C 109.5
H60B C60 H60C 109.5
C49 C61 C60 111.0(5)
C49 C61 C62 112.7(6)
C60 C61 C62 109.3(5)
C49 C61 H61 107.9
C60 C61 H61 107.9
C62 C61 H61 107.9
C61 C62 H62A 109.5
C61 C62 H62B 109.5
H62A C62 H62B 109.5
C61 C62 H62C 109.5
H62A C62 H62C 109.5
H62B C62 H62C 109.5
C64 C63 H63A 109.5
C64 C63 H63B 109.5
H63A C63 H63B 109.5
C64 C63 H63C 109.5
H63A C63 H63C 109.5
H63B C63 H63C 109.5
C63 C64 C53 112.6(6)
C63 C64 C65 110.3(6)
C53 C64 C65 110.2(6)
C63 C64 H64 107.9
C53 C64 H64 107.9
C65 C64 H64 107.9
C64 C65 H65A 109.5
C64 C65 H65B 109.5
H65A C65 H65B 109.5
C64 C65 H65C 109.5
H65A C65 H65C 109.5
H65B C65 H65C 109.5

loop_
_geom_bond_atom_site_label_1
_geom_bond_atom_site_label_2
_geom_bond_distance
W1 C4 1.980(7)
W1 C3 2.032(7)
W1 C5 2.039(6)
W1 C1 2.113(6)
W1 C2 2.134(6)
W1 I2 2.8174(5)
W1 I1 2.8401(5)
N1 C1 1.158(8)
N1 C6 1.399(7)
N2 C2 1.148(7)
N2 C36 1.397(7)
O1 C3 1.128(9)
O2 C4 1.139(9)
O3 C5 1.138(8)
C6 C7 1.402(8)
C6 C11 1.402(8)
C7 C8 1.393(8)
C7 C12 1.498(7)
C8 C9 1.380(9)
C8 H8 0.9500
C9 C10 1.391(9)
C9 H9 0.9500
C10 C11 1.389(8)
C10 H10 0.9500
C11 C18 1.504(8)
C12 C17 1.399(9)
C12 C13 1.405(9)
C13 C14 1.412(9)
C13 C28 1.521(10)
C14 C15 1.370(12)
C14 H14 0.9500
C15 C16 1.362(13)
C15 H15 0.9500
C16 C17 1.405(9)
C16 H16 0.9500
C17 C25 1.492(11)
C18 C19 1.405(10)
C18 C23 1.405(10)
C19 C20 1.396(9)
C19 C34 1.522(11)
C20 C21 1.368(12)
C20 H20 0.9500
C21 C22 1.370(12)
C21 H21 0.9500
C22 C23 1.403(10)
C22 H22 0.9500
C23 C31 1.516(11)
C24 C25 1.542(11)
C24 H24A 0.9800
C24 H24B 0.9800
C24 H24C 0.9800
C25 C26 1.533(11)
C25 H25 1.0000
C26 H26A 0.9800
C26 H26B 0.9800
C26 H26C 0.9800
C27 C28 1.533(10)
C27 H27A 0.9800
C27 H27B 0.9800
C27 H27C 0.9800
C28 C29 1.530(10)
C28 H28 1.0000
C29 H29A 0.9800
C29 H29B 0.9800
C29 H29C 0.9800
C30 C31 1.533(10)
C30 H30A 0.9800
C30 H30B 0.9800
C30 H30C 0.9800
C31 C32 1.533(10)
C31 H31 1.0000
C32 H32A 0.9800
C32 H32B 0.9800
C32 H32C 0.9800
C33 C34 1.517(11)
C33 H33A 0.9800
C33 H33B 0.9800
C33 H33C 0.9800
C34 C35 1.533(11)
C34 H34 1.0000
C35 H35A 0.9800
C35 H35B 0.9800
C35 H35C 0.9800
C36 C41 1.402(7)
C36 C37 1.409(7)
C37 C38 1.396(7)
C37 C42 1.498(7)
C38 C39 1.383(7)
C38 H38 0.9500
C39 C40 1.383(8)
C39 H39 0.9500
C40 C41 1.396(8)
C40 H40 0.9500
C41 C48 1.502(7)
C42 C47 1.401(8)
C42 C43 1.421(8)
C43 C44 1.386(8)
C43 C55 1.519(8)
C44 C45 1.382(10)
C44 H44 0.9500
C45 C46 1.378(9)
C45 H45 0.9500
C46 C47 1.412(8)
C46 H46 0.9500
C47 C58 1.518(8)
C48 C53 1.406(8)
C48 C49 1.408(8)
C49 C50 1.400(8)
C49 C61 1.520(9)
C50 C51 1.364(11)
C50 H50 0.9500
C51 C52 1.401(11)
C51 H51 0.9500
C52 C53 1.389(9)
C52 H52 0.9500
C53 C64 1.519(9)
C54 C55 1.536(9)
C54 H54A 0.9800
C54 H54B 0.9800
C54 H54C 0.9800
C55 C56 1.535(8)
C55 H55 1.0000
C56 H56A 0.9800
C56 H56B 0.9800
C56 H56C 0.9800
C57 C58 1.531(8)
C57 H57A 0.9800
C57 H57B 0.9800
C57 H57C 0.9800
C58 C59 1.534(9)
C58 H58 1.0000
C59 H59A 0.9800
C59 H59B 0.9800
C59 H59C 0.9800
C60 C61 1.529(9)
C60 H60A 0.9800
C60 H60B 0.9800
C60 H60C 0.9800
C61 C62 1.536(9)
C61 H61 1.0000
C62 H62A 0.9800
C62 H62B 0.9800
C62 H62C 0.9800
C63 C64 1.514(10)
C63 H63A 0.9800
C63 H63B 0.9800
C63 H63C 0.9800
C64 C65 1.530(10)
C64 H64 1.0000
C65 H65A 0.9800
C65 H65B 0.9800
C65 H65C 0.9800
